data_1536549
loop_
_publ_author_name
'Wickleder, M.S.'

_publ_section_title
;
 (Hg2) Hg (O H)2 (Cl O4)2: das erste gemischtvalente
 Quecksilberperchlorate
;
_journal_name_full 'Zeitschrift fuer Anorganische und Allgemeine Chemie'
_journal_page_first 1459
_journal_page_last 1460
_journal_volume 628
_journal_year 2002
_chemical_formula_sum 'Cl2 H2 Hg3 O10'
_chemical_name_systematic '(Hg2) Hg (O H)2 (Cl O4)2'
_space_group_IT_number 15
_symmetry_space_group_name_Hall '-C 2yc'
_symmetry_space_group_name_H-M 'C 1 2/c 1'
_cell_angle_alpha 90
_cell_angle_beta 93.8
_cell_angle_gamma 90
_cell_formula_units_Z 4
_cell_length_a 18.477
_cell_length_b 4.9077
_cell_length_c 10.862
_cell_volume 982.796
_citation_journal_id_ASTM ZAACAB
_cod_data_source_file Wickleder_ZAACAB_2002_786.cif
_cod_data_source_block H2Cl2Hg3O10
_cod_original_cell_volume 982.7961
_cod_original_formula_sum 'H2 Cl2 Hg3 O10'
_cod_database_code 1536549

loop_
_symmetry_equiv_pos_as_xyz
x,y,z
-x,y,-z+1/2
-x,-y,-z
x,-y,z-1/2
x+1/2,y+1/2,z
-x+1/2,y+1/2,-z+1/2
-x+1/2,-y+1/2,-z
x+1/2,-y+1/2,z-1/2

loop_
_atom_site_label
_atom_site_type_symbol
_atom_site_fract_x
_atom_site_fract_y
_atom_site_fract_z
_atom_site_occupancy
_atom_site_U_iso_or_equiv
Cl1 Cl+7 0.3724 0.9296 0.2293 1 0.0
O5 O-2 0.3865 0.0456 0.1099 1 0.0
Hg1 Hg+2 0.25 0.25 0 1 0.0
O1 O-2 0.1841 0.9432 0.044 1 0.0
O2 O-2 0.3 0.0102 0.2596 1 0.0
Hg2 Hg+1 0.43258 0.52196 0.98418 1 0.0
O4 O-2 0.4255 0.0181 0.3234 1 0.0
O3 O-2 0.3755 0.6372 0.2215 1 0.0
